data_7108491
loop_
_publ_author_name
'Xin Su'
'Mart Lokov'
'Agnes Kutt'
'Ivo Leito'
'Ivan Aprahamian'

_publ_section_title
;
 Unusual para-substituent effects on the intramolecular hydrogen-bond in
 hydrazone-based switches
;
_journal_name_full Chem.Commun.
_journal_page_first 10490
_journal_paper_doi 10.1039/c2cc35860c
_journal_volume 48
_journal_year 2012
_chemical_formula_moiety 'C15 H14 N4 O4'
_chemical_formula_sum 'C15 H14 N4 O4'
_chemical_formula_weight 314.30
_space_group_IT_number 61
_symmetry_cell_setting orthorhombic
_symmetry_Int_Tables_number 61
_symmetry_space_group_name_Hall '-P 2ac 2ab'
_symmetry_space_group_name_H-M 'P b c a'
_atom_sites_solution_hydrogens difmap
_atom_sites_solution_primary direct
_atom_sites_solution_secondary difmap
_audit_creation_method SHELXL-97
_cell_angle_alpha 90.00
_cell_angle_beta 90.00
_cell_angle_gamma 90.00
_cell_formula_units_Z 8
_cell_length_a 6.6841(5)
_cell_length_b 19.9101(15)
_cell_length_c 22.7748(17)
_cell_measurement_reflns_used 7659
_cell_measurement_temperature 173(2)
_cell_measurement_theta_max 26.31
_cell_measurement_theta_min 2.23
_cell_volume 3030.9(4)
_computing_cell_refinement 'APEX2 (BRUKER, V2010.11-3, 2010)'
_computing_data_collection 'COSMO (BRUKER, V1.61, 2009)'
_computing_data_reduction 'SAINT (BRUKER, V7.68A, 2010)'
_computing_molecular_graphics 'SHELXTL (Sheldrick, Acta Cryst. A64 2008, 112-122)'
_computing_publication_material 'SHELXTL (Sheldrick, Acta Cryst. A64 2008, 112-122)'
_computing_structure_refinement 'SHELXL (Sheldrick, Acta Cryst. A64 2008, 112-122)'
_computing_structure_solution 'SHELXS (Sheldrick, Acta Cryst. A64 2008, 112-122)'
_diffrn_ambient_temperature 173(2)
_diffrn_detector_area_resol_mean 836.6
_diffrn_measured_fraction_theta_full 0.999
_diffrn_measured_fraction_theta_max 0.999
_diffrn_measurement_device_type 'Bruker APEX-II CCD'
_diffrn_measurement_method '\w,and/f 0.5 deg'
_diffrn_radiation_monochromator graphite
_diffrn_radiation_probe x-ray
_diffrn_radiation_type MoK\a
_diffrn_radiation_wavelength 0.71073
_diffrn_reflns_av_R_equivalents 0.0449
_diffrn_reflns_av_sigmaI/netI 0.0262
_diffrn_reflns_limit_h_max 8
_diffrn_reflns_limit_h_min -8
_diffrn_reflns_limit_k_max 24
_diffrn_reflns_limit_k_min -23
_diffrn_reflns_limit_l_max 28
_diffrn_reflns_limit_l_min -28
_diffrn_reflns_number 24984
_diffrn_reflns_theta_full 26.46
_diffrn_reflns_theta_max 26.46
_diffrn_reflns_theta_min 1.79
_diffrn_source 'fine-focus sealed tube'
_exptl_absorpt_coefficient_mu 0.103
_exptl_absorpt_correction_T_max 0.9920
_exptl_absorpt_correction_T_min 0.9542
_exptl_absorpt_correction_type multi-scan
_exptl_absorpt_process_details SADABS
_exptl_crystal_colour yellow
_exptl_crystal_density_diffrn 1.378
_exptl_crystal_density_method 'not measured'
_exptl_crystal_description needle
_exptl_crystal_F_000 1312
_exptl_crystal_size_max 0.46
_exptl_crystal_size_mid 0.10
_exptl_crystal_size_min 0.08
_refine_diff_density_max 0.162
_refine_diff_density_min -0.187
_refine_diff_density_rms 0.036
_refine_ls_extinction_method none
_refine_ls_goodness_of_fit_ref 1.011
_refine_ls_hydrogen_treatment refall
_refine_ls_matrix_type full
_refine_ls_number_parameters 264
_refine_ls_number_reflns 3134
_refine_ls_number_restraints 0
_refine_ls_restrained_S_all 1.011
_refine_ls_R_factor_all 0.0573
_refine_ls_R_factor_gt 0.0360
_refine_ls_shift/su_max 0.001
_refine_ls_shift/su_mean 0.000
_refine_ls_structure_factor_coef Fsqd
_refine_ls_weighting_details 'calc w=1/[\s^2^(Fo^2^)+(0.0435P)^2^+0.7272P] where P=(Fo^2^+2Fc^2^)/3'
_refine_ls_weighting_scheme calc
_refine_ls_wR_factor_gt 0.0836
_refine_ls_wR_factor_ref 0.0954
_reflns_number_gt 2319
_reflns_number_total 3134
_reflns_threshold_expression >2sigma(I)
_cod_data_source_file c2cc35860c.txt
_cod_data_source_block ia3111_0m
_cod_original_sg_symbol_Hall '-P 2ac 2ab '
_cod_database_code 7108491
_contact_crystallographer_email staples@chemistry.msu.com

loop_
_symmetry_equiv_pos_as_xyz
'x, y, z'
'x+1/2, -y+1/2, -z'
'-x, y+1/2, -z+1/2'
'-x+1/2, -y, z+1/2'
'-x, -y, -z'
'-x-1/2, y-1/2, z'
'x, -y-1/2, z-1/2'
'x-1/2, y, -z-1/2'

loop_
_atom_site_label
_atom_site_type_symbol
_atom_site_fract_x
_atom_site_fract_y
_atom_site_fract_z
_atom_site_U_iso_or_equiv
_atom_site_adp_type
_atom_site_occupancy
_atom_site_symmetry_multiplicity
_atom_site_calc_flag
O1 O 0.16227(16) 1.06306(5) 0.68916(4) 0.0356(3) Uani 1 1 d
O2 O 0.16781(19) 1.10544(5) 0.77972(5) 0.0455(3) Uani 1 1 d
O3 O -0.0913(2) 0.73650(6) 0.49052(5) 0.0535(3) Uani 1 1 d
O4 O -0.20912(19) 0.66088(6) 0.54898(5) 0.0497(3) Uani 1 1 d
N1 N 0.01054(18) 0.88407(6) 0.73245(5) 0.0292(3) Uani 1 1 d
H1 H -0.016(3) 0.8722(9) 0.7709(8) 0.051(5) Uiso 1 1 d
N2 N 0.06571(17) 0.94756(6) 0.72335(5) 0.0272(3) Uani 1 1 d
N3 N 0.01735(18) 0.91107(6) 0.84425(5) 0.0330(3) Uani 1 1 d
N4 N -0.1356(2) 0.71660(6) 0.53987(6) 0.0379(3) Uani 1 1 d
C1 C 0.1042(2) 0.98777(7) 0.76722(6) 0.0261(3) Uani 1 1 d
C2 C 0.1494(2) 1.05782(7) 0.74740(6) 0.0289(3) Uani 1 1 d
C3 C 0.1870(3) 1.13058(9) 0.66629(8) 0.0423(4) Uani 1 1 d
H3A H 0.308(3) 1.1507(9) 0.6843(7) 0.046(5) Uiso 1 1 d
H3B H 0.070(3) 1.1575(9) 0.6782(7) 0.049(5) Uiso 1 1 d
C4 C 0.2033(4) 1.12423(12) 0.60096(8) 0.0551(5) Uani 1 1 d
H4A H 0.330(4) 1.0972(11) 0.5902(9) 0.083(7) Uiso 1 1 d
H4B H 0.215(3) 1.1689(11) 0.5846(9) 0.068(6) Uiso 1 1 d
H4C H 0.087(4) 1.1037(11) 0.5838(9) 0.075(7) Uiso 1 1 d
C5 C 0.1022(2) 0.97076(7) 0.83056(6) 0.0282(3) Uani 1 1 d
C6 C 0.1865(3) 1.01146(9) 0.87397(6) 0.0369(4) Uani 1 1 d
H6 H 0.249(3) 1.0536(10) 0.8627(8) 0.052(5) Uiso 1 1 d
C7 C 0.1777(3) 0.99089(9) 0.93177(7) 0.0448(4) Uani 1 1 d
H7 H 0.238(3) 1.0198(9) 0.9620(7) 0.051(5) Uiso 1 1 d
C8 C 0.0877(3) 0.93072(9) 0.94572(7) 0.0439(4) Uani 1 1 d
H8 H 0.076(2) 0.9151(8) 0.9860(7) 0.042(4) Uiso 1 1 d
C9 C 0.0116(2) 0.89247(9) 0.90067(7) 0.0394(4) Uani 1 1 d
H9 H -0.048(2) 0.8490(9) 0.9075(7) 0.039(4) Uiso 1 1 d
C10 C -0.0241(2) 0.84344(7) 0.68399(6) 0.0275(3) Uani 1 1 d
C11 C 0.0197(2) 0.86514(7) 0.62720(6) 0.0291(3) Uani 1 1 d
H11 H 0.073(2) 0.9092(8) 0.6211(6) 0.028(4) Uiso 1 1 d
C12 C -0.0172(2) 0.82367(7) 0.58004(7) 0.0312(3) Uani 1 1 d
H12 H 0.016(2) 0.8376(8) 0.5410(7) 0.038(4) Uiso 1 1 d
C13 C -0.0988(2) 0.76070(7) 0.58976(6) 0.0308(3) Uani 1 1 d
C14 C -0.1424(2) 0.73813(8) 0.64592(7) 0.0346(4) Uani 1 1 d
H14 H -0.194(2) 0.6951(9) 0.6517(7) 0.041(5) Uiso 1 1 d
C15 C -0.1046(2) 0.77945(7) 0.69312(7) 0.0331(3) Uani 1 1 d
H15 H -0.137(2) 0.7651(8) 0.7337(7) 0.039(4) Uiso 1 1 d

loop_
_atom_site_aniso_label
_atom_site_aniso_U_11
_atom_site_aniso_U_22
_atom_site_aniso_U_33
_atom_site_aniso_U_23
_atom_site_aniso_U_13
_atom_site_aniso_U_12
O1 0.0471(7) 0.0306(6) 0.0291(5) 0.0030(4) 0.0027(5) -0.0042(5)
O2 0.0679(8) 0.0301(6) 0.0386(6) -0.0063(5) -0.0014(5) -0.0047(6)
O3 0.0777(9) 0.0471(8) 0.0357(7) -0.0087(5) 0.0010(6) -0.0082(7)
O4 0.0656(8) 0.0272(6) 0.0564(7) -0.0056(5) -0.0127(6) -0.0061(6)
N1 0.0337(7) 0.0257(7) 0.0281(6) 0.0015(5) -0.0001(5) -0.0013(5)
N2 0.0251(6) 0.0257(6) 0.0307(6) -0.0005(5) -0.0001(5) 0.0008(5)
N3 0.0302(7) 0.0397(8) 0.0292(6) 0.0050(5) 0.0007(5) 0.0009(6)
N4 0.0424(8) 0.0283(7) 0.0431(8) -0.0056(6) -0.0074(6) 0.0024(6)
C1 0.0227(7) 0.0287(8) 0.0267(7) -0.0012(6) 0.0007(5) 0.0026(6)
C2 0.0263(7) 0.0303(8) 0.0300(7) -0.0022(6) -0.0002(6) 0.0019(6)
C3 0.0466(10) 0.0337(9) 0.0467(10) 0.0122(7) -0.0027(8) -0.0055(8)
C4 0.0576(13) 0.0618(13) 0.0459(11) 0.0227(10) -0.0011(10) -0.0062(11)
C5 0.0254(7) 0.0313(8) 0.0279(7) -0.0007(6) 0.0029(6) 0.0048(6)
C6 0.0429(9) 0.0379(9) 0.0298(8) -0.0030(7) -0.0004(7) 0.0043(8)
C7 0.0576(11) 0.0480(11) 0.0288(8) -0.0066(7) -0.0023(8) 0.0085(9)
C8 0.0487(10) 0.0564(11) 0.0265(8) 0.0045(7) 0.0052(7) 0.0140(9)
C9 0.0349(9) 0.0483(10) 0.0351(9) 0.0104(8) 0.0036(7) 0.0023(8)
C10 0.0251(7) 0.0273(8) 0.0303(7) -0.0014(6) -0.0028(6) 0.0029(6)
C11 0.0297(8) 0.0236(8) 0.0340(8) -0.0003(6) 0.0022(6) -0.0010(6)
C12 0.0329(8) 0.0289(8) 0.0318(8) -0.0004(6) 0.0024(6) 0.0007(6)
C13 0.0325(8) 0.0250(7) 0.0349(8) -0.0048(6) -0.0035(6) 0.0035(6)
C14 0.0387(9) 0.0221(8) 0.0429(9) 0.0033(6) -0.0047(7) -0.0019(7)
C15 0.0389(8) 0.0284(8) 0.0321(8) 0.0051(6) -0.0014(7) -0.0012(7)

loop_
_atom_type_symbol
_atom_type_description
_atom_type_scat_dispersion_real
_atom_type_scat_dispersion_imag
_atom_type_scat_source
C C 0.0033 0.0016 'International Tables Vol C Tables 4.2.6.8 and 6.1.1.4'
H H 0.0000 0.0000 'International Tables Vol C Tables 4.2.6.8 and 6.1.1.4'
N N 0.0061 0.0033 'International Tables Vol C Tables 4.2.6.8 and 6.1.1.4'
O O 0.0106 0.0060 'International Tables Vol C Tables 4.2.6.8 and 6.1.1.4'

loop_
_geom_angle_atom_site_label_1
_geom_angle_atom_site_label_2
_geom_angle_atom_site_label_3
_geom_angle
C2 O1 C3 115.91(12)
N2 N1 C10 118.38(12)
N2 N1 H1 116.3(11)
C10 N1 H1 124.9(11)
C1 N2 N1 121.12(12)
C9 N3 C5 118.46(14)
O3 N4 O4 122.78(13)
O3 N4 C13 118.59(13)
O4 N4 C13 118.63(13)
N2 C1 C5 127.09(13)
N2 C1 C2 112.35(11)
C5 C1 C2 120.55(12)
O2 C2 O1 122.60(13)
O2 C2 C1 124.67(13)
O1 C2 C1 112.70(12)
O1 C3 C4 106.67(15)
O1 C3 H3A 108.6(10)
C4 C3 H3A 112.6(10)
O1 C3 H3B 108.4(10)
C4 C3 H3B 112.2(10)
H3A C3 H3B 108.2(14)
C3 C4 H4A 109.8(12)
C3 C4 H4B 108.2(12)
H4A C4 H4B 108.8(18)
C3 C4 H4C 112.4(13)
H4A C4 H4C 110.1(18)
H4B C4 H4C 107.4(18)
N3 C5 C6 121.02(13)
N3 C5 C1 115.39(12)
C6 C5 C1 123.56(14)
C7 C6 C5 119.06(16)
C7 C6 H6 121.8(11)
C5 C6 H6 119.1(10)
C8 C7 C6 119.79(17)
C8 C7 H7 121.8(10)
C6 C7 H7 118.4(10)
C9 C8 C7 118.09(16)
C9 C8 H8 119.8(10)
C7 C8 H8 122.1(10)
N3 C9 C8 123.55(17)
N3 C9 H9 114.5(9)
C8 C9 H9 122.0(9)
N1 C10 C11 121.45(13)
N1 C10 C15 118.49(13)
C11 C10 C15 120.06(13)
C12 C11 C10 119.98(14)
C12 C11 H11 120.2(8)
C10 C11 H11 119.8(8)
C11 C12 C13 119.26(14)
C11 C12 H12 120.6(10)
C13 C12 H12 120.1(10)
C12 C13 C14 121.58(14)
C12 C13 N4 119.17(13)
C14 C13 N4 119.24(13)
C15 C14 C13 119.19(14)
C15 C14 H14 120.5(10)
C13 C14 H14 120.3(10)
C14 C15 C10 119.93(14)
C14 C15 H15 121.0(9)
C10 C15 H15 119.0(9)

loop_
_geom_bond_atom_site_label_1
_geom_bond_atom_site_label_2
_geom_bond_distance
O1 C2 1.3333(17)
O1 C3 1.4511(19)
O2 C2 1.2066(16)
O3 N4 1.2280(17)
O4 N4 1.2309(17)
N1 N2 1.3330(16)
N1 C10 1.3878(18)
N1 H1 0.923(17)
N2 C1 1.3058(17)
N3 C9 1.3378(19)
N3 C5 1.3531(19)
N4 C13 1.4571(18)
C1 C5 1.4818(18)
C1 C2 1.4969(19)
C3 C4 1.497(3)
C3 H3A 0.993(18)
C3 H3B 0.984(19)
C4 H4A 1.03(3)
C4 H4B 0.97(2)
C4 H4C 0.96(2)
C5 C6 1.397(2)
C6 C7 1.380(2)
C6 H6 0.972(19)
C7 C8 1.377(3)
C7 H7 0.984(18)
C8 C9 1.375(2)
C8 H8 0.973(17)
C9 H9 0.966(17)
C10 C11 1.3949(19)
C10 C15 1.398(2)
C11 C12 1.377(2)
C11 H11 0.958(16)
C12 C13 1.385(2)
C12 H12 0.957(16)
C13 C14 1.387(2)
C14 C15 1.377(2)
C14 H14 0.934(17)
C15 H15 0.991(15)

loop_
_geom_hbond_atom_site_label_D
_geom_hbond_atom_site_label_H
_geom_hbond_atom_site_label_A
_geom_hbond_distance_DH
_geom_hbond_distance_HA
_geom_hbond_distance_DA
_geom_hbond_angle_DHA
N1 H1 N3 0.923(17) 1.855(18) 2.6028(17) 136.3(15)

loop_
_geom_torsion_atom_site_label_1
_geom_torsion_atom_site_label_2
_geom_torsion_atom_site_label_3
_geom_torsion_atom_site_label_4
_geom_torsion
C10 N1 N2 C1 -178.64(12)
N1 N2 C1 C5 2.6(2)
N1 N2 C1 C2 -176.04(12)
C3 O1 C2 O2 -3.8(2)
C3 O1 C2 C1 174.38(13)
N2 C1 C2 O2 171.44(14)
C5 C1 C2 O2 -7.3(2)
N2 C1 C2 O1 -6.74(17)
C5 C1 C2 O1 174.49(12)
C2 O1 C3 C4 178.52(15)
C9 N3 C5 C6 1.6(2)
C9 N3 C5 C1 179.63(13)
N2 C1 C5 N3 -12.7(2)
C2 C1 C5 N3 165.91(12)
N2 C1 C5 C6 165.35(14)
C2 C1 C5 C6 -16.1(2)
N3 C5 C6 C7 -1.7(2)
C1 C5 C6 C7 -179.64(14)
C5 C6 C7 C8 0.4(3)
C6 C7 C8 C9 1.0(3)
C5 N3 C9 C8 -0.1(2)
C7 C8 C9 N3 -1.2(3)
N2 N1 C10 C11 7.5(2)
N2 N1 C10 C15 -172.53(13)
N1 C10 C11 C12 -179.74(13)
C15 C10 C11 C12 0.3(2)
C10 C11 C12 C13 0.3(2)
C11 C12 C13 C14 -0.6(2)
C11 C12 C13 N4 -179.30(13)
O3 N4 C13 C12 0.7(2)
O4 N4 C13 C12 -179.62(14)
O3 N4 C13 C14 -178.07(14)
O4 N4 C13 C14 1.7(2)
C12 C13 C14 C15 0.3(2)
N4 C13 C14 C15 178.99(14)
C13 C14 C15 C10 0.3(2)
N1 C10 C15 C14 179.42(14)
C11 C10 C15 C14 -0.6(2)
